data_1520345
loop_
_publ_author_name
'Croft, Anna K.'
'Tizzard, Graham J.'
'Hursthouse, Michael B.'

_publ_section_title
;
 Acetic acid 2,4,5-triacetoxy-6-acetoxymethyl-tetrahydro-pyran-3-yl ester
;
_journal_name_full 'Crystal Structure Report Archive'
_journal_page_first 853
_journal_year 2009
_chemical_absolute_configuration syn
_chemical_formula_moiety 'C16 H22 O11'
_chemical_formula_sum 'C16 H22 O11'
_chemical_formula_weight 390.34
_space_group_IT_number 19
_symmetry_cell_setting orthorhombic
_symmetry_space_group_name_Hall 'P 2ac 2ab'
_symmetry_space_group_name_H-M 'P 21 21 21'
_atom_sites_solution_hydrogens geom
_atom_sites_solution_primary direct
_atom_sites_solution_secondary difmap
_cell_angle_alpha 90.00
_cell_angle_beta 90.00
_cell_angle_gamma 90.00
_cell_formula_units_Z 4
_cell_length_a 8.3288(2)
_cell_length_b 9.0098(3)
_cell_length_c 25.4028(8)
_cell_measurement_reflns_used 23178
_cell_measurement_temperature 120(2)
_cell_measurement_theta_max 27.48
_cell_measurement_theta_min 2.91
_cell_volume 1906.25(10)
_computing_cell_refinement 'DENZO (Otwinowski & Minor, 1997) & COLLECT (Hooft, R.W.W., 1998)'
_computing_data_collection 'COLLECT (Hooft, R.W.W., 1998)'
_computing_data_reduction 'DENZO (Otwinowski & Minor, 1997) & COLLECT (Hooft, R.W.W., 1998)'
_computing_molecular_graphics 'CAMERON (Watkin, et al., 1993)'
_computing_publication_material 'WINGX (Farrugia, 1998)'
_computing_structure_refinement 'SHELXL-97 (Sheldrick, 2008)'
_computing_structure_solution 'SHELXS-97 (Sheldrick, 2008)'
_diffrn_ambient_temperature 120(2)
_diffrn_detector_area_resol_mean 66.0645
_diffrn_measured_fraction_theta_full 0.998
_diffrn_measured_fraction_theta_max 0.998
_diffrn_measurement_device_type 'Bruker-Nonius APEX II CCD camera on \k-goniostat'
_diffrn_measurement_method '\f & \w scans'
_diffrn_radiation_monochromator '10cm confocal mirrors'
_diffrn_radiation_source 'Bruker-Nonius FR591 rotating anode'
_diffrn_radiation_type MoK\a
_diffrn_radiation_wavelength 0.71073
_diffrn_reflns_av_R_equivalents 0.0519
_diffrn_reflns_av_sigmaI/netI 0.0345
_diffrn_reflns_limit_h_max 10
_diffrn_reflns_limit_h_min -10
_diffrn_reflns_limit_k_max 11
_diffrn_reflns_limit_k_min -11
_diffrn_reflns_limit_l_max 31
_diffrn_reflns_limit_l_min -32
_diffrn_reflns_number 17255
_diffrn_reflns_theta_full 27.48
_diffrn_reflns_theta_max 27.48
_diffrn_reflns_theta_min 2.92
_exptl_absorpt_coefficient_mu 0.117
_exptl_absorpt_correction_T_max 0.9965
_exptl_absorpt_correction_T_min 0.9805
_exptl_absorpt_correction_type multi-scan
_exptl_absorpt_process_details 'SADABS 2007/2 (Sheldrick, G.M., 2007)'
_exptl_crystal_colour colourless
_exptl_crystal_density_diffrn 1.360
_exptl_crystal_density_method 'not measured'
_exptl_crystal_description plate
_exptl_crystal_F_000 824
_exptl_crystal_size_max 0.17
_exptl_crystal_size_mid 0.12
_exptl_crystal_size_min 0.03
_refine_diff_density_max 0.235
_refine_diff_density_min -0.207
_refine_diff_density_rms 0.048
_refine_ls_extinction_method none
_refine_ls_goodness_of_fit_ref 1.121
_refine_ls_hydrogen_treatment constr
_refine_ls_matrix_type full
_refine_ls_number_parameters 249
_refine_ls_number_reflns 2507
_refine_ls_number_restraints 0
_refine_ls_restrained_S_all 1.121
_refine_ls_R_factor_all 0.0532
_refine_ls_R_factor_gt 0.0445
_refine_ls_shift/su_max 0.001
_refine_ls_shift/su_mean 0.000
_refine_ls_structure_factor_coef Fsqd
_refine_ls_weighting_details 'calc w=1/[\s^2^(Fo^2^)+(0.0074P)^2^+1.3993P] where P=(Fo^2^+2Fc^2^)/3'
_refine_ls_weighting_scheme calc
_refine_ls_wR_factor_gt 0.0854
_refine_ls_wR_factor_ref 0.0903
_reflns_number_gt 2245
_reflns_number_total 2507
_reflns_threshold_expression >2\s(I)
_cod_data_source_file eCrystal-853.cif
_cod_data_source_block 2009src0667a
_cod_depositor_comments
;
Citation :
Croft, Anna K. and Tizzard, Graham J. and Hursthouse, Michael B. (2009)
University of Southampton, Crystal Structure Report Archive. 
(doi:10.5258/ecrystals/853)

More at:
http://ecrystals.chem.soton.ac.uk/853/
;
_cod_database_code 1520345

loop_
_symmetry_equiv_pos_as_xyz
'x, y, z'
'-x+1/2, -y, z+1/2'
'-x, y+1/2, -z+1/2'
'x+1/2, -y+1/2, -z'

loop_
_atom_site_label
_atom_site_type_symbol
_atom_site_fract_x
_atom_site_fract_y
_atom_site_fract_z
_atom_site_U_iso_or_equiv
_atom_site_adp_type
_atom_site_occupancy
_atom_site_symmetry_multiplicity
_atom_site_calc_flag
_atom_site_refinement_flags
_atom_site_disorder_assembly
_atom_site_disorder_group
C1 C 0.2283(3) 0.6171(3) 0.93177(10) 0.0215(6) Uani 1 1 d . . .
H1 H 0.1726 0.7153 0.9338 0.026 Uiso 1 1 calc R . .
C2 C 0.1032(3) 0.4960(3) 0.92744(10) 0.0206(6) Uani 1 1 d . . .
H2 H 0.0326 0.4960 0.9593 0.025 Uiso 1 1 calc R . .
C3 C 0.0034(3) 0.5225(3) 0.87796(10) 0.0204(6) Uani 1 1 d . . .
H3 H -0.0547 0.6191 0.8814 0.024 Uiso 1 1 calc R . .
C4 C 0.1118(3) 0.5284(3) 0.83021(10) 0.0198(5) Uani 1 1 d . . .
H4 H 0.1627 0.4297 0.8234 0.024 Uiso 1 1 calc R . .
C5 C 0.2386(3) 0.6474(3) 0.84044(10) 0.0226(6) Uani 1 1 d . . .
H5 H 0.1875 0.7475 0.8433 0.027 Uiso 1 1 calc R . .
C6 C 0.3375(3) 0.6010(4) 0.97941(10) 0.0253(6) Uani 1 1 d . . .
H6A H 0.3957 0.5052 0.9786 0.030 Uiso 1 1 calc R . .
H6B H 0.4164 0.6830 0.9811 0.030 Uiso 1 1 calc R . .
C7 C 0.2924(3) 0.6244(3) 1.07160(11) 0.0227(6) Uani 1 1 d . . .
C8 C 0.1659(4) 0.6358(4) 1.11299(11) 0.0292(7) Uani 1 1 d . . .
H8A H 0.2147 0.6223 1.1478 0.044 Uiso 1 1 calc R . .
H8B H 0.0846 0.5588 1.1072 0.044 Uiso 1 1 calc R . .
H8C H 0.1152 0.7338 1.1112 0.044 Uiso 1 1 calc R . .
C9 C 0.1240(4) 0.2362(3) 0.94848(10) 0.0242(6) Uani 1 1 d . . .
C10 C 0.2317(4) 0.1044(3) 0.94237(11) 0.0266(6) Uani 1 1 d . . .
H10A H 0.3293 0.1192 0.9632 0.040 Uiso 1 1 calc R . .
H10B H 0.2604 0.0925 0.9052 0.040 Uiso 1 1 calc R . .
H10C H 0.1758 0.0152 0.9547 0.040 Uiso 1 1 calc R . .
C11 C -0.2466(4) 0.4161(4) 0.90126(11) 0.0271(6) Uani 1 1 d . . .
C12 C -0.3526(4) 0.2841(4) 0.89553(14) 0.0424(9) Uani 1 1 d . . .
H12A H -0.3368 0.2175 0.9256 0.064 Uiso 1 1 calc R . .
H12B H -0.3259 0.2316 0.8629 0.064 Uiso 1 1 calc R . .
H12C H -0.4650 0.3162 0.8943 0.064 Uiso 1 1 calc R . .
C13 C 0.0475(3) 0.5088(3) 0.73872(10) 0.0230(6) Uani 1 1 d . . .
C14 C -0.0392(4) 0.5852(4) 0.69519(11) 0.0298(7) Uani 1 1 d . . .
H14A H -0.0195 0.5326 0.6620 0.045 Uiso 1 1 calc R . .
H14B H -0.0006 0.6876 0.6922 0.045 Uiso 1 1 calc R . .
H14C H -0.1546 0.5856 0.7027 0.045 Uiso 1 1 calc R . .
C15 C 0.4132(4) 0.7757(4) 0.78243(11) 0.0291(7) Uani 1 1 d . . .
C16 C 0.5332(4) 0.7515(4) 0.73972(13) 0.0459(9) Uani 1 1 d . . .
H16A H 0.5401 0.8407 0.7178 0.069 Uiso 1 1 calc R . .
H16B H 0.5000 0.6671 0.7180 0.069 Uiso 1 1 calc R . .
H16C H 0.6385 0.7309 0.7553 0.069 Uiso 1 1 calc R . .
O1 O 0.3297(2) 0.6157(2) 0.88609(7) 0.0241(4) Uani 1 1 d . . .
O2 O 0.2269(2) 0.6071(2) 1.02342(7) 0.0261(4) Uani 1 1 d . . .
O3 O 0.4353(2) 0.6306(2) 1.07868(8) 0.0273(5) Uani 1 1 d . . .
O4 O 0.1869(2) 0.3551(2) 0.92293(7) 0.0220(4) Uani 1 1 d . . .
O5 O 0.0009(3) 0.2404(2) 0.97311(8) 0.0352(5) Uani 1 1 d . . .
O6 O -0.1125(2) 0.4044(2) 0.87045(7) 0.0228(4) Uani 1 1 d . . .
O7 O -0.2703(2) 0.5202(2) 0.92988(8) 0.0311(5) Uani 1 1 d . . .
O8 O 0.0188(2) 0.5768(2) 0.78570(7) 0.0241(4) Uani 1 1 d . . .
O9 O 0.1313(3) 0.4020(3) 0.73411(8) 0.0389(6) Uani 1 1 d . . .
O10 O 0.3478(3) 0.6433(2) 0.79774(7) 0.0275(5) Uani 1 1 d . . .
O11 O 0.3782(3) 0.8912(3) 0.80264(9) 0.0417(6) Uani 1 1 d . . .

loop_
_atom_site_aniso_label
_atom_site_aniso_U_11
_atom_site_aniso_U_22
_atom_site_aniso_U_33
_atom_site_aniso_U_23
_atom_site_aniso_U_13
_atom_site_aniso_U_12
C1 0.0230(13) 0.0241(14) 0.0173(12) -0.0022(11) 0.0022(11) -0.0005(12)
C2 0.0218(13) 0.0231(14) 0.0171(12) -0.0014(11) 0.0018(11) -0.0014(12)
C3 0.0223(13) 0.0207(13) 0.0181(12) -0.0016(11) 0.0012(11) -0.0022(12)
C4 0.0209(13) 0.0235(14) 0.0152(12) 0.0003(10) -0.0010(11) 0.0012(12)
C5 0.0260(14) 0.0233(14) 0.0185(13) 0.0012(11) 0.0023(11) -0.0013(12)
C6 0.0225(13) 0.0331(16) 0.0203(13) -0.0016(13) 0.0015(11) -0.0019(13)
C7 0.0287(15) 0.0185(14) 0.0207(13) 0.0013(11) -0.0037(12) -0.0005(12)
C8 0.0315(15) 0.0355(17) 0.0207(13) 0.0006(13) 0.0003(13) 0.0033(14)
C9 0.0276(15) 0.0237(14) 0.0215(13) 0.0028(11) -0.0042(12) -0.0040(13)
C10 0.0285(15) 0.0229(14) 0.0282(15) 0.0001(12) -0.0032(12) -0.0035(13)
C11 0.0229(14) 0.0360(16) 0.0225(14) 0.0024(13) -0.0007(12) -0.0027(14)
C12 0.0410(19) 0.049(2) 0.0373(18) -0.0042(16) 0.0065(16) -0.0211(18)
C13 0.0271(14) 0.0239(14) 0.0179(13) -0.0010(11) 0.0023(11) -0.0050(13)
C14 0.0352(16) 0.0352(16) 0.0189(13) 0.0020(13) -0.0009(13) 0.0020(15)
C15 0.0298(16) 0.0347(18) 0.0227(14) 0.0037(13) -0.0017(12) -0.0099(14)
C16 0.047(2) 0.059(2) 0.0315(18) -0.0028(17) 0.0151(16) -0.022(2)
O1 0.0218(9) 0.0316(11) 0.0189(9) 0.0007(9) 0.0010(8) -0.0022(9)
O2 0.0232(10) 0.0383(12) 0.0169(9) -0.0018(9) 0.0008(8) -0.0029(10)
O3 0.0250(10) 0.0340(12) 0.0230(10) -0.0027(9) -0.0038(8) 0.0012(9)
O4 0.0235(10) 0.0210(10) 0.0216(9) 0.0016(8) 0.0005(8) 0.0005(8)
O5 0.0343(12) 0.0319(12) 0.0394(12) 0.0076(10) 0.0155(10) -0.0017(11)
O6 0.0225(9) 0.0250(10) 0.0208(9) -0.0025(8) 0.0018(8) -0.0052(9)
O7 0.0260(11) 0.0354(12) 0.0317(11) -0.0013(10) 0.0072(9) 0.0011(10)
O8 0.0287(10) 0.0266(10) 0.0169(9) 0.0016(8) -0.0004(8) 0.0021(9)
O9 0.0583(15) 0.0367(12) 0.0218(10) -0.0031(10) 0.0003(11) 0.0155(14)
O10 0.0310(11) 0.0283(11) 0.0233(10) -0.0005(9) 0.0091(9) -0.0069(10)
O11 0.0428(13) 0.0311(13) 0.0513(14) 0.0058(12) 0.0069(12) -0.0067(12)

loop_
_atom_type_symbol
_atom_type_description
_atom_type_scat_dispersion_real
_atom_type_scat_dispersion_imag
_atom_type_scat_source
C C 0.0033 0.0000 'International Tables Vol C Tables 4.2.6.8 and 6.1.1.4'
H H 0.0000 0.0000 'International Tables Vol C Tables 4.2.6.8 and 6.1.1.4'
O O 0.0106 0.0000 'International Tables Vol C Tables 4.2.6.8 and 6.1.1.4'

loop_
_geom_angle_atom_site_label_1
_geom_angle_atom_site_label_2
_geom_angle_atom_site_label_3
_geom_angle
_geom_angle_site_symmetry_1
_geom_angle_site_symmetry_3
O1 C1 C2 109.9(2) . .
O1 C1 C6 106.9(2) . .
C2 C1 C6 113.6(2) . .
O1 C1 H1 108.8 . .
C2 C1 H1 108.8 . .
C6 C1 H1 108.8 . .
O4 C2 C1 107.8(2) . .
O4 C2 C3 109.5(2) . .
C1 C2 C3 108.8(2) . .
O4 C2 H2 110.2 . .
C1 C2 H2 110.2 . .
C3 C2 H2 110.2 . .
O6 C3 C4 108.5(2) . .
O6 C3 C2 110.9(2) . .
C4 C3 C2 109.9(2) . .
O6 C3 H3 109.2 . .
C4 C3 H3 109.2 . .
C2 C3 H3 109.2 . .
O8 C4 C3 108.6(2) . .
O8 C4 C5 107.0(2) . .
C3 C4 C5 107.5(2) . .
O8 C4 H4 111.2 . .
C3 C4 H4 111.2 . .
C5 C4 H4 111.2 . .
O1 C5 O10 106.2(2) . .
O1 C5 C4 111.6(2) . .
O10 C5 C4 107.2(2) . .
O1 C5 H5 110.6 . .
O10 C5 H5 110.6 . .
C4 C5 H5 110.6 . .
O2 C6 C1 103.3(2) . .
O2 C6 H6A 111.1 . .
C1 C6 H6A 111.1 . .
O2 C6 H6B 111.1 . .
C1 C6 H6B 111.1 . .
H6A C6 H6B 109.1 . .
O3 C7 O2 122.7(3) . .
O3 C7 C8 126.1(3) . .
O2 C7 C8 111.2(2) . .
C7 C8 H8A 109.5 . .
C7 C8 H8B 109.5 . .
H8A C8 H8B 109.5 . .
C7 C8 H8C 109.5 . .
H8A C8 H8C 109.5 . .
H8B C8 H8C 109.5 . .
O5 C9 O4 123.6(3) . .
O5 C9 C10 126.2(3) . .
O4 C9 C10 110.2(2) . .
C9 C10 H10A 109.5 . .
C9 C10 H10B 109.5 . .
H10A C10 H10B 109.5 . .
C9 C10 H10C 109.5 . .
H10A C10 H10C 109.5 . .
H10B C10 H10C 109.5 . .
O7 C11 O6 122.7(3) . .
O7 C11 C12 125.8(3) . .
O6 C11 C12 111.5(3) . .
C11 C12 H12A 109.5 . .
C11 C12 H12B 109.5 . .
H12A C12 H12B 109.5 . .
C11 C12 H12C 109.5 . .
H12A C12 H12C 109.5 . .
H12B C12 H12C 109.5 . .
O9 C13 O8 123.4(3) . .
O9 C13 C14 125.6(3) . .
O8 C13 C14 111.0(2) . .
C13 C14 H14A 109.5 . .
C13 C14 H14B 109.5 . .
H14A C14 H14B 109.5 . .
C13 C14 H14C 109.5 . .
H14A C14 H14C 109.5 . .
H14B C14 H14C 109.5 . .
O11 C15 O10 122.7(3) . .
O11 C15 C16 127.1(3) . .
O10 C15 C16 110.3(3) . .
C15 C16 H16A 109.5 . .
C15 C16 H16B 109.5 . .
H16A C16 H16B 109.5 . .
C15 C16 H16C 109.5 . .
H16A C16 H16C 109.5 . .
H16B C16 H16C 109.5 . .
C5 O1 C1 110.23(19) . .
C7 O2 C6 116.5(2) . .
C9 O4 C2 117.8(2) . .
C11 O6 C3 114.3(2) . .
C13 O8 C4 117.2(2) . .
C15 O10 C5 116.8(2) . .

loop_
_geom_bond_atom_site_label_1
_geom_bond_atom_site_label_2
_geom_bond_distance
_geom_bond_site_symmetry_2
C1 O1 1.435(3) .
C1 C2 1.513(4) .
C1 C6 1.521(4) .
C1 H1 1.0000 .
C2 O4 1.453(3) .
C2 C3 1.526(4) .
C2 H2 1.0000 .
C3 O6 1.449(3) .
C3 C4 1.513(3) .
C3 H3 1.0000 .
C4 O8 1.438(3) .
C4 C5 1.527(4) .
C4 H4 1.0000 .
C5 O1 1.415(3) .
C5 O10 1.416(3) .
C5 H5 1.0000 .
C6 O2 1.450(3) .
C6 H6A 0.9900 .
C6 H6B 0.9900 .
C7 O3 1.205(3) .
C7 O2 1.349(3) .
C7 C8 1.492(4) .
C8 H8A 0.9800 .
C8 H8B 0.9800 .
C8 H8C 0.9800 .
C9 O5 1.202(4) .
C9 O4 1.358(3) .
C9 C10 1.496(4) .
C10 H10A 0.9800 .
C10 H10B 0.9800 .
C10 H10C 0.9800 .
C11 O7 1.203(4) .
C11 O6 1.368(3) .
C11 C12 1.489(4) .
C12 H12A 0.9800 .
C12 H12B 0.9800 .
C12 H12C 0.9800 .
C13 O9 1.194(3) .
C13 O8 1.363(3) .
C13 C14 1.489(4) .
C14 H14A 0.9800 .
C14 H14B 0.9800 .
C14 H14C 0.9800 .
C15 O11 1.196(4) .
C15 O10 1.368(4) .
C15 C16 1.492(4) .
C16 H16A 0.9800 .
C16 H16B 0.9800 .
C16 H16C 0.9800 .
